data_4001447
loop_
_publ_author_name
'Zhang, Jian'
'Yao, Yuan-Gen'
'Bu, Xianhui'

_publ_section_title
;
 Comparative Study of Homochiral and Racemic Chiral Metal-Organic
 Frameworks Built from Camphoric Acid
;
_journal_issue 21
_journal_name_full 'Chemistry of Materials'
_journal_page_first 5083
_journal_paper_doi 10.1021/cm071689a
_journal_volume 19
_journal_year 2007
_chemical_formula_sum 'C76 H86 Cd4 N6 O16'
_chemical_formula_weight 1789.11
_chemical_name_systematic
; 
 ? 
;
_space_group_IT_number 4
_symmetry_cell_setting monoclinic
_symmetry_space_group_name_Hall 'P 2yb'
_symmetry_space_group_name_H-M 'P 1 21 1'
_atom_sites_solution_hydrogens geom
_atom_sites_solution_primary direct
_atom_sites_solution_secondary difmap
_audit_creation_method SHELXL-97
_cell_angle_alpha 90.00
_cell_angle_beta 102.786(2)
_cell_angle_gamma 90.00
_cell_formula_units_Z 2
_cell_length_a 18.8494(7)
_cell_length_b 10.8373(4)
_cell_length_c 19.0705(7)
_cell_measurement_reflns_used 7743
_cell_measurement_temperature 273(2)
_cell_measurement_theta_max 21.88
_cell_measurement_theta_min 2.22
_cell_volume 3799.1(2)
_computing_cell_refinement 'Bruker SMART'
_computing_data_collection 'Bruker SMART'
_computing_data_reduction 'Bruker SAINT'
_computing_molecular_graphics 'Bruker SHELXTL'
_computing_publication_material 'Bruker SHELXTL'
_computing_structure_refinement 'SHELXL-97 (Sheldrick, 1997)'
_computing_structure_solution 'SHELXS-97 (Sheldrick, 1990)'
_diffrn_ambient_temperature 273(2)
_diffrn_measured_fraction_theta_full 0.998
_diffrn_measured_fraction_theta_max 0.998
_diffrn_measurement_device_type 'CCD area detector'
_diffrn_measurement_method 'phi and omega scans'
_diffrn_radiation_monochromator graphite
_diffrn_radiation_source 'fine-focus sealed tube'
_diffrn_radiation_type MoK\a
_diffrn_radiation_wavelength 0.71073
_diffrn_reflns_av_R_equivalents 0.0624
_diffrn_reflns_av_sigmaI/netI 0.0704
_diffrn_reflns_limit_h_max 19
_diffrn_reflns_limit_h_min -13
_diffrn_reflns_limit_k_max 11
_diffrn_reflns_limit_k_min -10
_diffrn_reflns_limit_l_max 20
_diffrn_reflns_limit_l_min -20
_diffrn_reflns_number 21175
_diffrn_reflns_theta_full 22.06
_diffrn_reflns_theta_max 22.06
_diffrn_reflns_theta_min 1.37
_exptl_absorpt_coefficient_mu 1.172
_exptl_absorpt_correction_T_max .8500
_exptl_absorpt_correction_T_min .8200
_exptl_absorpt_correction_type empirical
_exptl_absorpt_process_details 'SADABS (Sheldrick, 1996)'
_exptl_crystal_colour colorless
_exptl_crystal_density_diffrn 1.563
_exptl_crystal_density_method 'not measured'
_exptl_crystal_description prism
_exptl_crystal_F_000 1808
_exptl_crystal_size_max .24
_exptl_crystal_size_mid .14
_exptl_crystal_size_min .11
_refine_diff_density_max 0.340
_refine_diff_density_min -0.366
_refine_diff_density_rms 0.065
_refine_ls_abs_structure_details 'Flack H D (1983), Acta Cryst. A39, 876-881'
_refine_ls_abs_structure_Flack 0.01(3)
_refine_ls_extinction_method none
_refine_ls_goodness_of_fit_ref 0.904
_refine_ls_hydrogen_treatment constr
_refine_ls_matrix_type full
_refine_ls_number_parameters 919
_refine_ls_number_reflns 8415
_refine_ls_number_restraints 1
_refine_ls_restrained_S_all 0.904
_refine_ls_R_factor_all 0.0493
_refine_ls_R_factor_gt 0.0352
_refine_ls_shift/su_max 0.006
_refine_ls_shift/su_mean 0.000
_refine_ls_structure_factor_coef Fsqd
_refine_ls_weighting_details 'calc w=1/[\s^2^(Fo^2^)+(0.0295P)^2^+0.0000P] where P=(Fo^2^+2Fc^2^)/3'
_refine_ls_weighting_scheme calc
_refine_ls_wR_factor_gt 0.0655
_refine_ls_wR_factor_ref 0.0699
_reflns_number_gt 6693
_reflns_number_total 8415
_reflns_threshold_expression >2sigma(I)
_cod_data_source_file cm071689a-file008.cif
_cod_data_source_block a
_cod_depositor_comments
;
The following automatic conversions were performed:

'_symmetry_cell_setting' value 'Monoclinic' changed to 'monoclinic'
according to /home/saulius/struct/CIF-dictionaries/cif_core.dic
dictionary named 'cif_core.dic' version 2.4.1 from 2010-06-29.

Automatic conversion script
Id: cif_fix_values 1715 2011-07-08 13:25:40Z adriana 
;
_cod_original_sg_symbol_H-M P2(1)
_cod_database_code 4001447

loop_
_symmetry_equiv_pos_as_xyz
'x, y, z'
'-x, y+1/2, -z'

loop_
_atom_site_label
_atom_site_type_symbol
_atom_site_fract_x
_atom_site_fract_y
_atom_site_fract_z
_atom_site_U_iso_or_equiv
_atom_site_adp_type
_atom_site_occupancy
_atom_site_symmetry_multiplicity
_atom_site_calc_flag
_atom_site_refinement_flags
Cd1 Cd -0.30794(3) -0.55794(5) 1.24473(3) 0.04068(19) Uani 1 1 d .
Cd2 Cd -0.30750(3) 0.55671(5) 0.77980(3) 0.03805(18) Uani 1 1 d .
Cd3 Cd -0.19668(3) -0.82607(5) 1.19363(3) 0.03980(18) Uani 1 1 d .
Cd4 Cd -0.19760(3) 0.28780(5) 0.73103(3) 0.04021(19) Uani 1 1 d .
O1 O -0.6348(3) -0.9795(7) 1.1275(3) 0.0593(19) Uani 1 1 d .
O2 O 0.1310(3) 0.6968(7) 0.8951(3) 0.0616(19) Uani 1 1 d .
O5 O -0.3096(3) -0.9075(6) 1.1225(3) 0.063(2) Uani 1 1 d .
O6 O -0.0776(3) 0.2598(6) 0.7252(3) 0.0538(18) Uani 1 1 d .
O7 O -0.6610(4) 0.1108(6) 0.6877(3) 0.063(2) Uani 1 1 d .
O8 O -0.1916(3) 0.4595(6) 0.8037(3) 0.0525(17) Uani 1 1 d .
O9 O -0.1999(3) 0.6357(6) 0.8536(3) 0.064(2) Uani 1 1 d .
O10 O -0.1524(4) 0.1224(5) 0.6706(3) 0.0505(18) Uani 1 1 d .
O11 O -0.5751(3) -0.0229(7) 0.7386(3) 0.062(2) Uani 1 1 d .
O14 O -0.6177(3) -0.8012(7) 1.1829(3) 0.073(2) Uani 1 1 d .
O15 O -0.3134(3) -0.7307(6) 1.1743(3) 0.0465(16) Uani 1 1 d .
O20 O -0.3174(5) 0.2551(11) 0.6869(6) 0.165(5) Uani 1 1 d .
O21 O -0.3730(8) 0.4245(11) 0.7069(5) 0.202(9) Uani 1 1 d .
O25 O 0.1885(4) -0.0767(11) 0.7413(5) 0.155(5) Uani 1 1 d .
O26 O 0.1090(5) -0.2168(8) 0.7249(4) 0.101(3) Uani 1 1 d .
O30 O 0.1278(3) 0.5207(6) 0.8414(3) 0.067(2) Uani 1 1 d .
N1 N -0.2139(4) 0.1663(7) 0.8247(3) 0.0407(18) Uani 1 1 d .
N2 N -0.2994(4) -0.4341(8) 1.1494(4) 0.049(2) Uani 1 1 d .
N3 N -0.1952(4) 1.0451(7) 0.2919(4) 0.0438(19) Uani 1 1 d .
N4 N -0.2016(5) 0.4204(7) 0.6305(4) 0.046(2) Uani 1 1 d .
N5 N -0.2934(5) 1.3165(7) 0.3495(4) 0.055(2) Uani 1 1 d .
N6 N -0.3033(4) 0.6877(7) 0.6852(4) 0.0415(19) Uani 1 1 d .
C1 C -0.0894(5) 0.1662(10) 0.6869(4) 0.041(2) Uani 1 1 d .
C2 C -0.3452(5) -0.8171(10) 1.1312(4) 0.036(2) Uani 1 1 d .
C3 C -0.2642(6) 0.5169(11) 0.5228(5) 0.076(4) Uani 1 1 d .
H3A H -0.3067 0.5230 0.4872 0.091 Uiso 1 1 calc R
C4 C -0.3059(6) -0.3131(10) 1.1545(5) 0.070(3) Uani 1 1 d .
H4A H -0.3219 -0.2811 1.1936 0.084 Uiso 1 1 calc R
C5 C -0.4700(6) -1.0258(10) 1.0967(5) 0.077(4) Uani 1 1 d .
H5A H -0.5022 -1.0767 1.1168 0.115 Uiso 1 1 calc R
H5B H -0.4210 -1.0553 1.1125 0.115 Uiso 1 1 calc R
H5C H -0.4838 -1.0291 1.0452 0.115 Uiso 1 1 calc R
C6 C -0.0387(6) 0.7453(9) 0.8989(5) 0.075(3) Uani 1 1 d .
H6A H -0.0027 0.7965 0.8848 0.112 Uiso 1 1 calc R
H6B H -0.0322 0.7471 0.9502 0.112 Uiso 1 1 calc R
H6C H -0.0864 0.7754 0.8770 0.112 Uiso 1 1 calc R
C7 C -0.2269(6) 1.2174(11) 0.4536(5) 0.068(3) Uani 1 1 d .
H7A H -0.1828 1.2105 0.4868 0.082 Uiso 1 1 calc R
C8 C -0.2837(7) 1.1442(9) 0.4605(5) 0.057(3) Uani 1 1 d .
C9 C -0.1428(5) 0.5738(9) 0.5734(5) 0.062(3) Uani 1 1 d .
H9A H -0.1013 0.6203 0.5735 0.075 Uiso 1 1 calc R
C10 C -0.3096(6) 0.8692(9) 0.5801(5) 0.050(3) Uani 1 1 d .
C11 C -0.5513(4) -0.8356(11) 1.0912(4) 0.051(3) Uani 1 1 d .
H11A H -0.5688 -0.8690 1.0427 0.061 Uiso 1 1 calc R
C12 C -0.2511(6) 0.8598(9) 0.6361(5) 0.057(3) Uani 1 1 d .
H12B H -0.2123 0.9143 0.6402 0.068 Uiso 1 1 calc R
C13 C -0.2375(6) 0.8646(9) 0.3418(5) 0.058(3) Uani 1 1 d .
H13A H -0.2729 0.8037 0.3371 0.070 Uiso 1 1 calc R
C14 C -0.2133(5) 0.0428(11) 0.8161(4) 0.066(3) Uani 1 1 d .
H14A H -0.2020 0.0114 0.7745 0.079 Uiso 1 1 calc R
C15 C -0.2495(5) 0.1311(9) 0.9354(5) 0.051(3) Uani 1 1 d .
H15A H -0.2613 0.1656 0.9760 0.061 Uiso 1 1 calc R
C16 C -0.2334(7) 1.3003(11) 0.3989(5) 0.080(4) Uani 1 1 d .
H16A H -0.1931 1.3483 0.3963 0.096 Uiso 1 1 calc R
C17 C -0.1277(6) 0.9549(11) 0.4005(5) 0.066(3) Uani 1 1 d .
H17A H -0.0861 0.9574 0.4373 0.079 Uiso 1 1 calc R
C18 C -0.2787(6) -0.4772(9) 1.0925(5) 0.067(3) Uani 1 1 d .
H18A H -0.2741 -0.5621 1.0882 0.080 Uiso 1 1 calc R
C19 C -0.3172(6) 0.9640(9) 0.5229(5) 0.060(3) Uani 1 1 d .
H19A H -0.3582 0.9587 0.4855 0.072 Uiso 1 1 calc R
C20 C -0.1386(6) 1.0410(9) 0.3466(5) 0.059(3) Uani 1 1 d .
H20A H -0.1031 1.1015 0.3488 0.070 Uiso 1 1 calc R
C21 C 0.0412(4) 0.5512(10) 0.9152(4) 0.051(3) Uani 1 1 d .
C22 C -0.4565(4) -0.8919(10) 1.2035(4) 0.057(3) Uani 1 1 d .
H22A H -0.4883 -0.9477 1.2208 0.085 Uiso 1 1 calc R
H22B H -0.4628 -0.8100 1.2204 0.085 Uiso 1 1 calc R
H22C H -0.4070 -0.9174 1.2209 0.085 Uiso 1 1 calc R
C23 C -0.4246(4) -0.8023(8) 1.0917(4) 0.035(2) Uani 1 1 d .
C24 C -0.2685(5) -0.2763(9) 1.0441(4) 0.043(2) Uani 1 1 d .
C26 C -0.2748(6) 1.0491(11) 0.5201(5) 0.066(3) Uani 1 1 d .
H26A H -0.2340 1.0556 0.5575 0.079 Uiso 1 1 calc R
C27 C -0.1438(6) 0.4855(9) 0.6275(5) 0.057(3) Uani 1 1 d .
H27A H -0.1015 0.4728 0.6625 0.068 Uiso 1 1 calc R
C28 C -0.2479(5) 0.0041(8) 0.9274(4) 0.038(2) Uani 1 1 d .
C29 C -0.3654(6) 0.7849(11) 0.5779(5) 0.069(3) Uani 1 1 d .
H29A H -0.4059 0.7866 0.5398 0.082 Uiso 1 1 calc R
C30 C -0.1690(6) 0.7733(11) 0.4583(5) 0.064(3) Uani 1 1 d .
H30A H -0.1291 0.7835 0.4965 0.076 Uiso 1 1 calc R
C31 C -0.2284(6) -0.0382(9) 0.8657(5) 0.061(3) Uani 1 1 d .
H31A H -0.2256 -0.1227 0.8580 0.073 Uiso 1 1 calc R
C32 C -0.4746(5) -0.8927(8) 1.1217(4) 0.040(2) Uani 1 1 d .
C33 C -0.0306(5) 0.6118(8) 0.8741(4) 0.039(3) Uani 1 1 d .
C34 C -0.2611(6) 0.4352(10) 0.5777(5) 0.060(3) Uani 1 1 d .
H34A H -0.3020 0.3877 0.5786 0.072 Uiso 1 1 calc R
C35 C -0.2435(5) 0.9576(10) 0.2897(5) 0.060(3) Uani 1 1 d .
H35A H -0.2840 0.9570 0.2516 0.072 Uiso 1 1 calc R
C36 C -0.2635(5) -0.4023(9) 1.0391(5) 0.056(3) Uani 1 1 d .
H36A H -0.2498 -0.4373 0.9996 0.067 Uiso 1 1 calc R
C37 C -0.2112(6) 0.6821(12) 0.4600(5) 0.067(3) Uani 1 1 d .
H37A H -0.2492 0.6718 0.4201 0.080 Uiso 1 1 calc R
C38 C -0.2544(4) -0.1942(10) 0.9868(4) 0.049(2) Uani 1 1 d .
H38A H -0.2390 -0.2319 0.9490 0.058 Uiso 1 1 calc R
C39 C -0.2613(4) -0.0741(10) 0.9838(4) 0.042(2) Uani 1 1 d .
H39A H -0.2763 -0.0359 1.0217 0.050 Uiso 1 1 calc R
C41 C -0.5973(6) 0.0701(12) 0.6995(5) 0.056(3) Uani 1 1 d .
C42 C -0.5705(6) 0.2850(12) 0.6435(8) 0.160(7) Uani 1 1 d .
H42A H -0.6081 0.2907 0.5996 0.193 Uiso 1 1 calc R
H42B H -0.5892 0.3191 0.6828 0.193 Uiso 1 1 calc R
C43 C -0.5064(6) 0.3491(12) 0.6358(8) 0.131(5) Uani 1 1 d .
H43A H -0.4973 0.4183 0.6689 0.157 Uiso 1 1 calc R
H43B H -0.5126 0.3805 0.5872 0.157 Uiso 1 1 calc R
C44 C -0.4631(7) 0.2103(15) 0.7723(5) 0.164(9) Uani 1 1 d .
H44A H -0.4886 0.2872 0.7708 0.246 Uiso 1 1 calc R
H44B H -0.4126 0.2228 0.7942 0.246 Uiso 1 1 calc R
H44C H -0.4835 0.1515 0.8000 0.246 Uiso 1 1 calc R
C45 C -0.4318(7) 0.0313(13) 0.6939(8) 0.164(7) Uani 1 1 d .
H45A H -0.4382 0.0069 0.6444 0.245 Uiso 1 1 calc R
H45B H -0.4536 -0.0292 0.7193 0.245 Uiso 1 1 calc R
H45C H -0.3808 0.0375 0.7152 0.245 Uiso 1 1 calc R
C46 C -0.3758(7) 0.3298(18) 0.6875(6) 0.096(5) Uani 1 1 d .
C47 C -0.5443(6) 0.1363(11) 0.6606(5) 0.086(4) Uani 1 1 d .
H47A H -0.5440 0.0937 0.6153 0.103 Uiso 1 1 calc R
C48 C -0.4701(7) 0.1630(14) 0.6982(6) 0.094(4) Uani 1 1 d .
C49 C -0.4377(6) 0.2521(10) 0.6536(5) 0.066(3) Uani 1 1 d .
C50 C -0.0086(6) 0.2067(12) 0.6060(7) 0.141(6) Uani 1 1 d .
H50A H -0.0509 0.2295 0.5703 0.212 Uiso 1 1 calc R
H50B H 0.0272 0.1719 0.5830 0.212 Uiso 1 1 calc R
H50C H 0.0111 0.2784 0.6329 0.212 Uiso 1 1 calc R
C51 C -0.0497(6) 0.0027(14) 0.6138(6) 0.123(6) Uani 1 1 d .
H51A H -0.0720 0.0275 0.5650 0.148 Uiso 1 1 calc R
H51B H -0.0850 -0.0451 0.6324 0.148 Uiso 1 1 calc R
C52 C 0.0209(6) -0.0811(14) 0.6133(6) 0.121(5) Uani 1 1 d .
H52A H 0.0127 -0.1667 0.6241 0.145 Uiso 1 1 calc R
H52B H 0.0351 -0.0762 0.5675 0.145 Uiso 1 1 calc R
C53 C 0.0875(6) 0.1699(12) 0.7515(7) 0.125(5) Uani 1 1 d .
H53A H 0.1264 0.1356 0.7874 0.187 Uiso 1 1 calc R
H53B H 0.0601 0.2266 0.7738 0.187 Uiso 1 1 calc R
H53C H 0.1073 0.2127 0.7161 0.187 Uiso 1 1 calc R
C54 C 0.1297(6) -0.1112(11) 0.7172(5) 0.058(3) Uani 1 1 d .
C55 C 0.0112(6) -0.0024(11) 0.7730(5) 0.095(4) Uani 1 1 d .
H55A H 0.0524 -0.0278 0.8094 0.143 Uiso 1 1 calc R
H55B H -0.0163 -0.0737 0.7532 0.143 Uiso 1 1 calc R
H55C H -0.0191 0.0513 0.7939 0.143 Uiso 1 1 calc R
C56 C -0.0300(6) 0.1103(10) 0.6574(5) 0.059(3) Uani 1 1 d .
C57 C 0.0751(5) -0.0234(8) 0.6710(5) 0.050(3) Uani 1 1 d .
H57A H 0.1041 0.0300 0.6467 0.060 Uiso 1 1 calc R
C58 C 0.0369(5) 0.0646(10) 0.7147(5) 0.052(3) Uani 1 1 d .
C60 C -0.0361(5) 0.6074(9) 0.7937(4) 0.059(3) Uani 1 1 d .
H60A H -0.0001 0.6610 0.7814 0.089 Uiso 1 1 calc R
H60B H -0.0837 0.6338 0.7690 0.089 Uiso 1 1 calc R
H60C H -0.0279 0.5244 0.7796 0.089 Uiso 1 1 calc R
C61 C -0.1632(4) 0.5392(9) 0.8493(4) 0.034(2) Uani 1 1 d .
C62 C 0.0588(4) 0.5779(10) 0.9958(4) 0.093(4) Uani 1 1 d .
H62A H 0.0694 0.6641 1.0036 0.140 Uiso 1 1 calc R
H62B H 0.1003 0.5302 1.0189 0.140 Uiso 1 1 calc R
H62C H 0.0178 0.5563 1.0155 0.140 Uiso 1 1 calc R
C63 C 0.1048(5) 0.5892(10) 0.8829(5) 0.048(3) Uani 1 1 d .
C64 C -0.0574(6) 0.3975(12) 0.8995(6) 0.090(4) Uani 1 1 d .
H64A H -0.0660 0.3551 0.9417 0.108 Uiso 1 1 calc R
H64B H -0.0805 0.3505 0.8573 0.108 Uiso 1 1 calc R
C65 C 0.0230(5) 0.4068(9) 0.9035(5) 0.069(3) Uani 1 1 d .
H65A H 0.0348 0.3776 0.8594 0.083 Uiso 1 1 calc R
H65B H 0.0502 0.3587 0.9435 0.083 Uiso 1 1 calc R
C67 C -0.4257(4) -0.8215(9) 1.0117(4) 0.065(3) Uani 1 1 d .
H67A H -0.4044 -0.9000 1.0052 0.098 Uiso 1 1 calc R
H67B H -0.3985 -0.7570 0.9953 0.098 Uiso 1 1 calc R
H67C H -0.4751 -0.8196 0.9844 0.098 Uiso 1 1 calc R
C68 C -0.6063(5) -0.8750(11) 1.1364(5) 0.047(3) Uani 1 1 d .
C69 C -0.4586(4) -0.6746(8) 1.1009(5) 0.047(2) Uani 1 1 d .
H69A H -0.4423 -0.6446 1.1498 0.056 Uiso 1 1 calc R
H69B H -0.4459 -0.6146 1.0681 0.056 Uiso 1 1 calc R
C70 C -0.5406(5) -0.6986(10) 1.0835(5) 0.062(3) Uani 1 1 d .
H70A H -0.5635 -0.6533 1.1164 0.075 Uiso 1 1 calc R
H70B H -0.5621 -0.6722 1.0348 0.075 Uiso 1 1 calc R
C72 C -0.2498(5) 0.7672(9) 0.6876(4) 0.049(3) Uani 1 1 d .
H72A H -0.2091 0.7614 0.7253 0.058 Uiso 1 1 calc R
C74 C -0.1801(6) 0.8632(9) 0.3992(5) 0.049(3) Uani 1 1 d .
C75 C -0.3477(6) 1.1644(12) 0.4107(5) 0.082(4) Uani 1 1 d .
H75A H -0.3888 1.1187 0.4130 0.098 Uiso 1 1 calc R
C76 C -0.2334(5) 0.2061(9) 0.8824(4) 0.046(3) Uani 1 1 d .
H76A H -0.2368 0.2910 0.8881 0.055 Uiso 1 1 calc R
C77 C -0.3513(7) 1.2527(10) 0.3566(5) 0.077(4) Uani 1 1 d .
H77A H -0.3956 1.2671 0.3248 0.092 Uiso 1 1 calc R
C80 C -0.2063(6) 0.5898(9) 0.5192(5) 0.058(3) Uani 1 1 d .
C81 C -0.4346(8) 0.2074(14) 0.5775(7) 0.178(7) Uani 1 1 d .
H81A H -0.3957 0.1492 0.5807 0.267 Uiso 1 1 calc R
H81B H -0.4265 0.2766 0.5488 0.267 Uiso 1 1 calc R
H81C H -0.4799 0.1685 0.5555 0.267 Uiso 1 1 calc R
C82 C -0.2899(6) -0.2325(9) 1.1042(5) 0.069(3) Uani 1 1 d .
H82A H -0.2935 -0.1479 1.1108 0.083 Uiso 1 1 calc R
C83 C -0.3608(6) 0.6968(10) 0.6328(5) 0.065(3) Uani 1 1 d .
H83A H -0.3998 0.6438 0.6318 0.078 Uiso 1 1 calc R
C125 C -0.0892(4) 0.5255(9) 0.8955(4) 0.042(2) Uani 1 1 d .
H12A H -0.0924 0.5483 0.9444 0.051 Uiso 1 1 calc R

loop_
_atom_site_aniso_label
_atom_site_aniso_U_11
_atom_site_aniso_U_22
_atom_site_aniso_U_33
_atom_site_aniso_U_23
_atom_site_aniso_U_13
_atom_site_aniso_U_12
Cd1 0.0526(5) 0.0323(4) 0.0428(4) 0.0090(3) 0.0226(3) 0.0064(4)
Cd2 0.0343(4) 0.0370(4) 0.0466(4) 0.0038(3) 0.0169(3) 0.0010(3)
Cd3 0.0351(4) 0.0377(4) 0.0499(4) 0.0107(3) 0.0165(3) 0.0022(3)
Cd4 0.0415(4) 0.0353(4) 0.0498(4) 0.0152(3) 0.0229(3) 0.0077(3)
O1 0.062(5) 0.055(5) 0.070(4) -0.019(3) 0.034(4) -0.016(4)
O2 0.049(4) 0.080(6) 0.062(4) -0.020(4) 0.027(3) -0.017(4)
O5 0.038(4) 0.065(5) 0.087(5) -0.030(4) 0.015(4) 0.011(4)
O6 0.054(5) 0.043(5) 0.070(4) -0.007(4) 0.026(3) 0.010(4)
O7 0.063(5) 0.056(5) 0.070(5) 0.010(3) 0.017(4) -0.007(4)
O8 0.043(4) 0.046(4) 0.064(4) -0.017(4) 0.003(3) 0.000(4)
O9 0.051(5) 0.054(5) 0.085(5) -0.020(4) 0.011(4) 0.011(4)
O10 0.047(5) 0.044(4) 0.064(4) 0.002(3) 0.020(4) 0.011(3)
O11 0.045(4) 0.077(6) 0.066(5) 0.014(4) 0.020(3) -0.010(4)
O14 0.065(5) 0.082(6) 0.088(5) -0.024(4) 0.051(4) -0.024(4)
O15 0.041(4) 0.034(4) 0.062(4) -0.004(3) 0.005(3) -0.008(3)
O20 0.060(6) 0.221(12) 0.202(11) 0.138(10) 0.002(7) -0.006(7)
O21 0.37(2) 0.166(11) 0.102(7) -0.087(8) 0.118(10) -0.221(14)
O25 0.033(5) 0.243(12) 0.167(9) -0.141(9) -0.027(5) 0.056(6)
O26 0.163(8) 0.050(5) 0.109(6) 0.017(5) 0.070(6) 0.032(6)
O30 0.063(5) 0.064(5) 0.090(5) -0.013(4) 0.050(4) -0.009(4)
N1 0.053(5) 0.026(5) 0.047(5) 0.005(4) 0.019(4) 0.000(4)
N2 0.073(6) 0.036(5) 0.044(5) 0.017(4) 0.030(4) 0.006(5)
N3 0.053(5) 0.032(5) 0.049(5) 0.005(4) 0.017(4) -0.012(5)
N4 0.058(6) 0.047(6) 0.036(5) 0.016(4) 0.015(4) 0.009(5)
N5 0.079(7) 0.042(6) 0.050(5) 0.011(4) 0.029(5) 0.008(5)
N6 0.048(5) 0.038(5) 0.040(5) 0.007(4) 0.013(4) 0.007(5)
C1 0.051(7) 0.045(7) 0.037(6) 0.020(5) 0.027(5) 0.026(6)
C2 0.045(6) 0.039(6) 0.028(5) 0.001(5) 0.018(4) -0.006(6)
C3 0.070(8) 0.092(9) 0.065(8) 0.035(7) 0.010(6) 0.009(7)
C4 0.115(9) 0.033(7) 0.083(8) 0.008(6) 0.066(7) 0.016(7)
C5 0.070(8) 0.058(8) 0.111(8) -0.012(6) 0.038(6) -0.018(6)
C6 0.065(8) 0.056(8) 0.110(8) -0.028(6) 0.034(6) -0.003(6)
C7 0.063(8) 0.087(9) 0.055(7) 0.025(6) 0.014(6) 0.016(7)
C8 0.099(9) 0.034(7) 0.039(6) 0.000(5) 0.020(7) 0.003(6)
C9 0.064(7) 0.048(7) 0.072(7) 0.020(6) 0.011(6) -0.012(6)
C10 0.086(8) 0.028(6) 0.041(6) -0.001(5) 0.021(6) -0.001(6)
C11 0.030(5) 0.082(8) 0.039(5) 0.001(5) 0.004(4) -0.007(6)
C12 0.068(8) 0.050(7) 0.059(7) 0.013(5) 0.029(6) -0.008(6)
C13 0.068(8) 0.042(7) 0.066(7) 0.017(5) 0.020(6) -0.013(6)
C14 0.113(9) 0.059(8) 0.034(6) 0.001(5) 0.037(6) -0.018(7)
C15 0.067(7) 0.048(8) 0.046(6) 0.009(5) 0.031(5) 0.016(6)
C16 0.096(10) 0.089(9) 0.059(7) 0.052(7) 0.026(7) 0.035(8)
C17 0.091(9) 0.060(8) 0.047(6) 0.017(6) 0.020(6) 0.011(7)
C18 0.121(10) 0.033(7) 0.061(7) 0.003(5) 0.051(7) 0.009(6)
C19 0.106(9) 0.026(6) 0.053(6) 0.002(5) 0.027(6) -0.005(6)
C20 0.078(8) 0.036(7) 0.060(7) 0.011(6) 0.011(6) -0.009(6)
C21 0.034(6) 0.078(8) 0.043(6) 0.003(5) 0.017(4) 0.002(6)
C22 0.030(6) 0.089(8) 0.051(6) 0.023(5) 0.009(5) -0.004(5)
C23 0.030(5) 0.050(7) 0.027(5) 0.005(4) 0.007(4) -0.005(5)
C24 0.050(6) 0.044(7) 0.037(6) 0.013(4) 0.016(5) 0.003(5)
C26 0.088(8) 0.061(8) 0.053(7) 0.013(6) 0.026(6) 0.012(7)
C27 0.070(8) 0.041(7) 0.055(6) 0.015(5) 0.007(6) -0.010(6)
C28 0.046(6) 0.025(6) 0.050(6) 0.009(4) 0.024(5) 0.001(5)
C29 0.073(8) 0.058(7) 0.059(7) 0.020(6) -0.018(6) -0.003(7)
C30 0.080(8) 0.056(8) 0.061(7) -0.005(6) 0.030(6) 0.002(7)
C31 0.118(9) 0.029(6) 0.043(6) -0.003(5) 0.035(6) -0.003(6)
C32 0.042(6) 0.042(6) 0.037(6) -0.001(4) 0.010(5) 0.001(5)
C33 0.029(6) 0.049(6) 0.044(6) -0.001(4) 0.018(5) -0.006(5)
C34 0.051(7) 0.062(8) 0.069(7) 0.025(7) 0.018(6) -0.002(6)
C35 0.064(7) 0.052(7) 0.059(7) 0.022(6) 0.002(5) -0.001(6)
C36 0.097(9) 0.032(7) 0.050(6) 0.006(5) 0.041(6) -0.007(6)
C37 0.083(8) 0.064(8) 0.057(7) 0.012(7) 0.023(6) 0.025(8)
C38 0.060(7) 0.046(8) 0.048(6) 0.004(5) 0.027(5) -0.008(5)
C39 0.056(6) 0.037(7) 0.041(6) 0.006(4) 0.028(5) 0.008(5)
C41 0.066(8) 0.072(9) 0.032(6) -0.005(6) 0.016(6) -0.036(8)
C42 0.072(9) 0.117(12) 0.296(19) 0.152(13) 0.049(11) 0.027(8)
C43 0.089(10) 0.110(11) 0.204(15) 0.066(10) 0.052(11) 0.006(9)
C44 0.220(16) 0.24(2) 0.033(6) -0.019(9) 0.029(8) -0.174(15)
C45 0.160(15) 0.117(13) 0.234(18) 0.025(13) 0.086(13) 0.104(12)
C46 0.045(8) 0.175(16) 0.058(8) 0.062(10) -0.012(7) -0.062(10)
C47 0.099(9) 0.112(11) 0.057(7) -0.013(6) 0.036(7) -0.070(8)
C48 0.076(9) 0.126(12) 0.081(9) 0.043(8) 0.019(7) -0.033(10)
C49 0.083(9) 0.055(8) 0.075(7) -0.025(6) 0.051(7) -0.016(7)
C50 0.138(11) 0.160(13) 0.164(12) 0.093(11) 0.117(10) 0.079(10)
C51 0.065(9) 0.198(17) 0.102(10) -0.051(10) 0.008(7) 0.055(10)
C52 0.069(9) 0.177(15) 0.100(9) -0.051(10) -0.018(7) 0.046(10)
C53 0.065(8) 0.076(9) 0.225(15) -0.077(11) 0.015(9) 0.002(7)
C54 0.041(7) 0.074(9) 0.061(7) -0.035(6) 0.012(6) 0.016(7)
C55 0.114(9) 0.120(10) 0.070(7) 0.060(7) 0.060(7) 0.079(8)
C56 0.071(8) 0.068(8) 0.043(6) 0.010(5) 0.022(6) 0.030(6)
C57 0.055(7) 0.040(7) 0.062(7) -0.002(5) 0.028(6) 0.013(5)
C58 0.046(6) 0.044(7) 0.070(7) -0.001(6) 0.022(5) 0.010(6)
C60 0.058(7) 0.075(8) 0.050(6) 0.017(5) 0.025(5) 0.004(6)
C61 0.022(5) 0.051(7) 0.031(5) 0.004(5) 0.011(4) -0.008(5)
C62 0.052(6) 0.173(11) 0.058(7) 0.002(8) 0.018(6) -0.006(7)
C63 0.042(7) 0.059(8) 0.044(6) -0.001(5) 0.011(5) 0.002(6)
C64 0.057(8) 0.099(11) 0.103(9) 0.029(7) -0.007(7) -0.002(7)
C65 0.070(8) 0.053(7) 0.091(8) 0.025(6) 0.030(6) -0.001(6)
C67 0.038(5) 0.120(8) 0.042(5) 0.009(6) 0.016(4) -0.003(6)
C68 0.022(6) 0.072(9) 0.048(7) 0.010(6) 0.012(5) 0.005(5)
C69 0.029(6) 0.045(6) 0.067(6) 0.006(5) 0.009(5) 0.000(5)
C70 0.038(6) 0.073(8) 0.081(7) 0.023(6) 0.025(5) 0.000(6)
C72 0.047(6) 0.055(7) 0.043(6) 0.005(5) 0.007(5) -0.016(6)
C74 0.080(8) 0.041(7) 0.040(6) 0.007(5) 0.040(6) 0.020(6)
C75 0.105(10) 0.082(9) 0.053(7) 0.009(7) 0.004(7) -0.047(8)
C76 0.066(7) 0.030(7) 0.052(6) -0.003(5) 0.035(5) -0.003(5)
C77 0.100(10) 0.072(9) 0.050(7) 0.022(6) -0.002(7) -0.010(8)
C80 0.084(9) 0.053(8) 0.039(6) 0.017(5) 0.022(6) 0.014(6)
C81 0.231(17) 0.178(16) 0.162(14) -0.068(12) 0.124(13) -0.097(13)
C82 0.132(10) 0.022(6) 0.074(7) 0.009(5) 0.067(7) 0.009(6)
C83 0.057(7) 0.061(8) 0.066(7) 0.021(6) -0.009(6) -0.011(7)
C125 0.032(6) 0.054(7) 0.043(5) 0.011(5) 0.013(4) 0.005(5)

loop_
_atom_type_symbol
_atom_type_description
_atom_type_scat_dispersion_real
_atom_type_scat_dispersion_imag
_atom_type_scat_source
C C 0.0033 0.0016 'International Tables Vol C Tables 4.2.6.8 and 6.1.1.4'
H H 0.0000 0.0000 'International Tables Vol C Tables 4.2.6.8 and 6.1.1.4'
N N 0.0061 0.0033 'International Tables Vol C Tables 4.2.6.8 and 6.1.1.4'
O O 0.0106 0.0060 'International Tables Vol C Tables 4.2.6.8 and 6.1.1.4'
Cd Cd -0.8075 1.2024 'International Tables Vol C Tables 4.2.6.8 and 6.1.1.4'

loop_
_geom_angle_atom_site_label_1
_geom_angle_atom_site_label_2
_geom_angle_atom_site_label_3
_geom_angle
_geom_angle_site_symmetry_1
_geom_angle_site_symmetry_3
O25 Cd1 O15 84.7(4) 2_547 .
O25 Cd1 N2 84.4(3) 2_547 .
O15 Cd1 N2 90.9(3) . .
O25 Cd1 O11 165.0(3) 2_547 2_447
O15 Cd1 O11 107.0(2) . 2_447
N2 Cd1 O11 104.3(3) . 2_447
O25 Cd1 N5 85.5(3) 2_547 1_536
O15 Cd1 N5 90.4(2) . 1_536
N2 Cd1 N5 169.6(3) . 1_536
O11 Cd1 N5 85.1(3) 2_447 1_536
O25 Cd1 O7 111.7(4) 2_547 2_447
O15 Cd1 O7 163.5(2) . 2_447
N2 Cd1 O7 92.8(3) . 2_447
O11 Cd1 O7 56.5(2) 2_447 2_447
N5 Cd1 O7 88.9(2) 1_536 2_447
O25 Cd1 C41 138.8(4) 2_547 2_447
O15 Cd1 C41 135.4(3) . 2_447
N2 Cd1 C41 100.5(3) . 2_447
O11 Cd1 C41 28.5(3) 2_447 2_447
N5 Cd1 C41 85.7(3) 1_536 2_447
O7 Cd1 C41 28.1(3) 2_447 2_447
O21 Cd2 O14 109.7(5) . 2_467
O21 Cd2 O1 94.6(3) . 2_467
O14 Cd2 O1 56.8(2) 2_467 2_467
O21 Cd2 N6 91.0(4) . .
O14 Cd2 N6 87.7(2) 2_467 .
O1 Cd2 N6 143.8(2) 2_467 .
O21 Cd2 O9 155.5(5) . .
O14 Cd2 O9 94.5(2) 2_467 .
O1 Cd2 O9 95.4(2) 2_467 .
N6 Cd2 O9 94.0(3) . .
O21 Cd2 O8 101.4(5) . .
O14 Cd2 O8 146.7(2) 2_467 .
O1 Cd2 O8 110.3(2) 2_467 .
N6 Cd2 O8 103.5(2) . .
O9 Cd2 O8 54.1(2) . .
O21 Cd2 C68 103.5(4) . 2_467
O14 Cd2 C68 28.3(3) 2_467 2_467
O1 Cd2 C68 28.4(2) 2_467 2_467
N6 Cd2 C68 115.8(3) . 2_467
O9 Cd2 C68 95.8(2) . 2_467
O8 Cd2 C68 132.4(3) . 2_467
O21 Cd2 C61 128.4(5) . .
O14 Cd2 C61 120.2(3) 2_467 .
O1 Cd2 C61 101.7(2) 2_467 .
N6 Cd2 C61 102.5(3) . .
O9 Cd2 C61 27.3(2) . .
O8 Cd2 C61 27.1(2) . .
C68 Cd2 C61 113.9(3) 2_467 .
O30 Cd3 O2 55.8(2) 2_537 2_537
O30 Cd3 O26 101.4(3) 2_537 2_547
O2 Cd3 O26 91.0(2) 2_537 2_547
O30 Cd3 N3 83.9(2) 2_537 1_536
O2 Cd3 N3 137.4(3) 2_537 1_536
O26 Cd3 N3 83.5(3) 2_547 1_536
O30 Cd3 O15 146.1(2) 2_537 .
O2 Cd3 O15 117.6(2) 2_537 .
O26 Cd3 O15 112.2(3) 2_547 .
N3 Cd3 O15 103.3(2) 1_536 .
O30 Cd3 O5 93.2(2) 2_537 .
O2 Cd3 O5 100.1(2) 2_537 .
O26 Cd3 O5 164.9(3) 2_547 .
N3 Cd3 O5 94.9(3) 1_536 .
O15 Cd3 O5 53.5(2) . .
O30 Cd3 C63 27.5(2) 2_537 2_537
O2 Cd3 C63 28.4(2) 2_537 2_537
O26 Cd3 C63 95.1(3) 2_547 2_537
N3 Cd3 C63 109.9(3) 1_536 2_537
O15 Cd3 C63 138.9(2) . 2_537
O5 Cd3 C63 99.5(2) . 2_537
O20 Cd4 N1 84.5(3) . .
O20 Cd4 O8 105.2(4) . .
N1 Cd4 O8 89.5(3) . .
O20 Cd4 O6 150.6(4) . .
N1 Cd4 O6 105.3(2) . .
O8 Cd4 O6 102.5(2) . .
O20 Cd4 N4 86.8(3) . .
N1 Cd4 N4 170.6(3) . .
O8 Cd4 N4 89.2(2) . .
O6 Cd4 N4 84.1(2) . .
O20 Cd4 O10 97.8(4) . .
N1 Cd4 O10 93.9(2) . .
O8 Cd4 O10 156.9(2) . .
O6 Cd4 O10 54.5(2) . .
N4 Cd4 O10 90.9(2) . .
O20 Cd4 C1 124.5(4) . .
N1 Cd4 C1 101.6(3) . .
O8 Cd4 C1 129.6(3) . .
O6 Cd4 C1 27.1(3) . .
N4 Cd4 C1 86.3(3) . .
O10 Cd4 C1 27.5(2) . .
C68 O1 Cd2 90.2(6) . 2_437
C63 O2 Cd3 91.1(5) . 2_567
C2 O5 Cd3 94.2(5) . .
C1 O6 Cd4 94.9(6) . .
C41 O7 Cd1 88.5(6) . 2_457
C61 O8 Cd4 157.7(6) . .
C61 O8 Cd2 93.5(5) . .
Cd4 O8 Cd2 108.7(2) . .
C61 O9 Cd2 94.1(5) . .
C1 O10 Cd4 90.9(5) . .
C41 O11 Cd1 90.6(6) . 2_457
C68 O14 Cd2 90.3(6) . 2_437
C2 O15 Cd1 155.8(6) . .
C2 O15 Cd3 93.8(5) . .
Cd1 O15 Cd3 110.1(2) . .
C46 O20 Cd4 130.1(11) . .
C46 O21 Cd2 144.5(16) . .
C54 O25 Cd1 158.5(7) . 2_557
C54 O26 Cd3 110.8(8) . 2_557
C63 O30 Cd3 93.0(6) . 2_567
C76 N1 C14 116.2(8) . .
C76 N1 Cd4 125.2(7) . .
C14 N1 Cd4 117.9(6) . .
C18 N2 C4 117.5(8) . .
C18 N2 Cd1 122.0(7) . .
C4 N2 Cd1 119.8(6) . .
C35 N3 C20 115.9(8) . .
C35 N3 Cd3 121.6(6) . 1_574
C20 N3 Cd3 121.3(6) . 1_574
C27 N4 C34 117.9(8) . .
C27 N4 Cd4 118.8(6) . .
C34 N4 Cd4 123.3(7) . .
C16 N5 C77 117.1(9) . .
C16 N5 Cd1 126.7(7) . 1_574
C77 N5 Cd1 116.1(7) . 1_574
C83 N6 C72 118.4(8) . .
C83 N6 Cd2 118.5(7) . .
C72 N6 Cd2 122.2(6) . .
O6 C1 O10 119.6(8) . .
O6 C1 C56 120.2(10) . .
O10 C1 C56 120.2(10) . .
O6 C1 Cd4 58.0(4) . .
O10 C1 Cd4 61.6(4) . .
C56 C1 Cd4 174.0(7) . .
O5 C2 O15 118.3(8) . .
O5 C2 C23 121.7(8) . .
O15 C2 C23 120.0(9) . .
C34 C3 C80 121.2(10) . .
C34 C3 H3A 119.4 . .
C80 C3 H3A 119.4 . .
N2 C4 C82 122.5(8) . .
N2 C4 H4A 118.7 . .
C82 C4 H4A 118.7 . .
C32 C5 H5A 109.5 . .
C32 C5 H5B 109.5 . .
H5A C5 H5B 109.5 . .
C32 C5 H5C 109.5 . .
H5A C5 H5C 109.5 . .
H5B C5 H5C 109.5 . .
C33 C6 H6A 109.5 . .
C33 C6 H6B 109.5 . .
H6A C6 H6B 109.5 . .
C33 C6 H6C 109.5 . .
H6A C6 H6C 109.5 . .
H6B C6 H6C 109.5 . .
C16 C7 C8 121.3(11) . .
C16 C7 H7A 119.4 . .
C8 C7 H7A 119.4 . .
C7 C8 C75 115.3(9) . .
C7 C8 C26 120.7(10) . .
C75 C8 C26 124.1(11) . .
C80 C9 C27 118.3(9) . .
C80 C9 H9A 120.9 . .
C27 C9 H9A 120.9 . .
C12 C10 C29 116.9(9) . .
C12 C10 C19 124.1(10) . .
C29 C10 C19 119.0(10) . .
C70 C11 C68 116.5(9) . .
C70 C11 C32 107.1(7) . .
C68 C11 C32 111.2(7) . .
C70 C11 H11A 107.2 . .
C68 C11 H11A 107.2 . .
C32 C11 H11A 107.2 . .
C10 C12 C72 119.3(10) . .
C10 C12 H12B 120.3 . .
C72 C12 H12B 120.3 . .
C74 C13 C35 120.3(10) . .
C74 C13 H13A 119.9 . .
C35 C13 H13A 119.9 . .
N1 C14 C31 123.0(8) . .
N1 C14 H14A 118.5 . .
C31 C14 H14A 118.5 . .
C76 C15 C28 119.3(9) . .
C76 C15 H15A 120.3 . .
C28 C15 H15A 120.3 . .
N5 C16 C7 123.7(12) . .
N5 C16 H16A 118.2 . .
C7 C16 H16A 118.2 . .
C20 C17 C74 118.9(10) . .
C20 C17 H17A 120.6 . .
C74 C17 H17A 120.6 . .
N2 C18 C36 123.1(10) . .
N2 C18 H18A 118.4 . .
C36 C18 H18A 118.4 . .
C26 C19 C10 126.5(11) . .
C26 C19 H19A 116.8 . .
C10 C19 H19A 116.8 . .
N3 C20 C17 125.3(10) . .
N3 C20 H20A 117.4 . .
C17 C20 H20A 117.4 . .
C63 C21 C62 109.9(7) . .
C63 C21 C33 111.0(7) . .
C62 C21 C33 113.5(7) . .
C63 C21 C65 111.8(8) . .
C62 C21 C65 108.4(8) . .
C33 C21 C65 101.9(7) . .
C32 C22 H22A 109.5 . .
C32 C22 H22B 109.5 . .
H22A C22 H22B 109.5 . .
C32 C22 H22C 109.5 . .
H22A C22 H22C 109.5 . .
H22B C22 H22C 109.5 . .
C2 C23 C67 105.8(6) . .
C2 C23 C69 114.9(7) . .
C67 C23 C69 108.6(7) . .
C2 C23 C32 111.1(7) . .
C67 C23 C32 113.9(7) . .
C69 C23 C32 102.8(6) . .
C36 C24 C82 115.9(9) . .
C36 C24 C38 121.4(9) . .
C82 C24 C38 122.7(9) . .
C19 C26 C8 125.3(11) . .
C19 C26 H26A 117.3 . .
C8 C26 H26A 117.3 . .
N4 C27 C9 122.9(9) . .
N4 C27 H27A 118.5 . .
C9 C27 H27A 118.5 . .
C15 C28 C31 116.0(9) . .
C15 C28 C39 119.5(9) . .
C31 C28 C39 124.4(9) . .
C10 C29 C83 120.3(9) . .
C10 C29 H29A 119.9 . .
C83 C29 H29A 119.9 . .
C37 C30 C74 123.4(10) . .
C37 C30 H30A 118.3 . .
C74 C30 H30A 118.3 . .
C14 C31 C28 120.7(9) . .
C14 C31 H31A 119.7 . .
C28 C31 H31A 119.7 . .
C22 C32 C5 108.1(7) . .
C22 C32 C23 111.0(7) . .
C5 C32 C23 113.5(7) . .
C22 C32 C11 111.0(7) . .
C5 C32 C11 111.7(8) . .
C23 C32 C11 101.5(7) . .
C60 C33 C6 110.6(8) . .
C60 C33 C21 110.8(7) . .
C6 C33 C21 112.2(8) . .
C60 C33 C125 110.5(7) . .
C6 C33 C125 110.9(7) . .
C21 C33 C125 101.6(7) . .
N4 C34 C3 122.8(10) . .
N4 C34 H34A 118.6 . .
C3 C34 H34A 118.6 . .
N3 C35 C13 123.4(9) . .
N3 C35 H35A 118.3 . .
C13 C35 H35A 118.3 . .
C24 C36 C18 120.3(9) . .
C24 C36 H36A 119.9 . .
C18 C36 H36A 119.9 . .
C30 C37 C80 127.1(11) . .
C30 C37 H37A 116.4 . .
C80 C37 H37A 116.4 . .
C39 C38 C24 126.8(8) . .
C39 C38 H38A 116.6 . .
C24 C38 H38A 116.6 . .
C38 C39 C28 126.0(8) . .
C38 C39 H39A 117.0 . .
C28 C39 H39A 117.0 . .
O7 C41 O11 124.3(9) . .
O7 C41 C47 116.6(11) . .
O11 C41 C47 119.1(11) . .
O7 C41 Cd1 63.5(5) . 2_457
O11 C41 Cd1 60.9(5) . 2_457
C47 C41 Cd1 174.4(7) . 2_457
C43 C42 C47 105.3(9) . .
C43 C42 H42A 110.7 . .
C47 C42 H42A 110.7 . .
C43 C42 H42B 110.7 . .
C47 C42 H42B 110.7 . .
H42A C42 H42B 108.8 . .
C42 C43 C49 108.3(10) . .
C42 C43 H43A 110.0 . .
C49 C43 H43A 110.0 . .
C42 C43 H43B 110.0 . .
C49 C43 H43B 110.0 . .
H43A C43 H43B 108.4 . .
C48 C44 H44A 109.5 . .
C48 C44 H44B 109.5 . .
H44A C44 H44B 109.5 . .
C48 C44 H44C 109.5 . .
H44A C44 H44C 109.5 . .
H44B C44 H44C 109.5 . .
C48 C45 H45A 109.5 . .
C48 C45 H45B 109.5 . .
H45A C45 H45B 109.5 . .
C48 C45 H45C 109.5 . .
H45A C45 H45C 109.5 . .
H45B C45 H45C 109.5 . .
O21 C46 O20 125.7(14) . .
O21 C46 C49 131.5(19) . .
O20 C46 C49 102.7(16) . .
C48 C47 C41 120.6(9) . .
C48 C47 C42 96.5(9) . .
C41 C47 C42 109.9(10) . .
C48 C47 H47A 109.6 . .
C41 C47 H47A 109.6 . .
C42 C47 H47A 109.6 . .
C47 C48 C44 114.3(10) . .
C47 C48 C49 108.4(9) . .
C44 C48 C49 110.9(11) . .
C47 C48 C45 101.0(12) . .
C44 C48 C45 114.1(11) . .
C49 C48 C45 107.4(10) . .
C46 C49 C48 120.1(10) . .
C46 C49 C81 113.7(10) . .
C48 C49 C81 115.8(10) . .
C46 C49 C43 103.8(11) . .
C48 C49 C43 97.3(9) . .
C81 C49 C43 101.5(10) . .
C56 C50 H50A 109.5 . .
C56 C50 H50B 109.5 . .
H50A C50 H50B 109.5 . .
C56 C50 H50C 109.5 . .
H50A C50 H50C 109.5 . .
H50B C50 H50C 109.5 . .
C56 C51 C52 110.6(10) . .
C56 C51 H51A 109.5 . .
C52 C51 H51A 109.5 . .
C56 C51 H51B 109.5 . .
C52 C51 H51B 109.5 . .
H51A C51 H51B 108.1 . .
C57 C52 C51 101.3(9) . .
C57 C52 H52A 111.5 . .
C51 C52 H52A 111.5 . .
C57 C52 H52B 111.5 . .
C51 C52 H52B 111.5 . .
H52A C52 H52B 109.3 . .
C58 C53 H53A 109.5 . .
C58 C53 H53B 109.5 . .
H53A C53 H53B 109.5 . .
C58 C53 H53C 109.5 . .
H53A C53 H53C 109.5 . .
H53B C53 H53C 109.5 . .
O25 C54 O26 123.6(13) . .
O25 C54 C57 119.2(13) . .
O26 C54 C57 117.2(10) . .
C58 C55 H55A 109.5 . .
C58 C55 H55B 109.5 . .
H55A C55 H55B 109.5 . .
C58 C55 H55C 109.5 . .
H55A C55 H55C 109.5 . .
H55B C55 H55C 109.5 . .
C51 C56 C1 115.5(10) . .
C51 C56 C50 104.6(9) . .
C1 C56 C50 106.7(8) . .
C51 C56 C58 102.4(9) . .
C1 C56 C58 115.1(7) . .
C50 C56 C58 112.1(9) . .
C52 C57 C54 115.9(9) . .
C52 C57 C58 109.7(8) . .
C54 C57 C58 114.1(7) . .
C52 C57 H57A 105.4 . .
C54 C57 H57A 105.4 . .
C58 C57 H57A 105.4 . .
C55 C58 C57 111.5(8) . .
C55 C58 C53 106.8(9) . .
C57 C58 C53 112.6(8) . .
C55 C58 C56 109.4(8) . .
C57 C58 C56 102.7(7) . .
C53 C58 C56 113.9(9) . .
C33 C60 H60A 109.5 . .
C33 C60 H60B 109.5 . .
H60A C60 H60B 109.5 . .
C33 C60 H60C 109.5 . .
H60A C60 H60C 109.5 . .
H60B C60 H60C 109.5 . .
O8 C61 O9 117.2(8) . .
O8 C61 C125 122.8(9) . .
O9 C61 C125 120.0(8) . .
O8 C61 Cd2 59.4(4) . .
O9 C61 Cd2 58.6(4) . .
C125 C61 Cd2 172.2(5) . .
C21 C62 H62A 109.5 . .
C21 C62 H62B 109.5 . .
H62A C62 H62B 109.5 . .
C21 C62 H62C 109.5 . .
H62A C62 H62C 109.5 . .
H62B C62 H62C 109.5 . .
O30 C63 O2 119.5(9) . .
O30 C63 C21 121.2(9) . .
O2 C63 C21 119.1(9) . .
O30 C63 Cd3 59.4(5) . 2_567
O2 C63 Cd3 60.5(5) . 2_567
C21 C63 Cd3 169.0(6) . 2_567
C65 C64 C125 109.0(9) . .
C65 C64 H64A 109.9 . .
C125 C64 H64A 109.9 . .
C65 C64 H64B 109.9 . .
C125 C64 H64B 109.9 . .
H64A C64 H64B 108.3 . .
C64 C65 C21 104.7(9) . .
C64 C65 H65A 110.8 . .
C21 C65 H65A 110.8 . .
C64 C65 H65B 110.8 . .
C21 C65 H65B 110.8 . .
H65A C65 H65B 108.9 . .
C23 C67 H67A 109.5 . .
C23 C67 H67B 109.5 . .
H67A C67 H67B 109.5 . .
C23 C67 H67C 109.5 . .
H67A C67 H67C 109.5 . .
H67B C67 H67C 109.5 . .
O14 C68 O1 122.7(8) . .
O14 C68 C11 117.5(10) . .
O1 C68 C11 119.7(10) . .
O14 C68 Cd2 61.4(5) . 2_437
O1 C68 Cd2 61.4(5) . 2_437
C11 C68 Cd2 176.3(6) . 2_437
C70 C69 C23 104.3(8) . .
C70 C69 H69A 110.9 . .
C23 C69 H69A 110.9 . .
C70 C69 H69B 110.9 . .
C23 C69 H69B 110.9 . .
H69A C69 H69B 108.9 . .
C11 C70 C69 107.2(8) . .
C11 C70 H70A 110.3 . .
C69 C70 H70A 110.3 . .
C11 C70 H70B 110.3 . .
C69 C70 H70B 110.3 . .
H70A C70 H70B 108.5 . .
N6 C72 C12 123.3(9) . .
N6 C72 H72A 118.3 . .
C12 C72 H72A 118.3 . .
C13 C74 C17 116.1(9) . .
C13 C74 C30 125.3(11) . .
C17 C74 C30 118.6(10) . .
C8 C75 C77 120.8(10) . .
C8 C75 H75A 119.6 . .
C77 C75 H75A 119.6 . .
N1 C76 C15 124.7(9) . .
N1 C76 H76A 117.7 . .
C15 C76 H76A 117.7 . .
N5 C77 C75 121.7(10) . .
N5 C77 H77A 119.1 . .
C75 C77 H77A 119.1 . .
C3 C80 C9 116.9(9) . .
C3 C80 C37 120.7(10) . .
C9 C80 C37 122.4(10) . .
C49 C81 H81A 109.5 . .
C49 C81 H81B 109.5 . .
H81A C81 H81B 109.5 . .
C49 C81 H81C 109.5 . .
H81A C81 H81C 109.5 . .
H81B C81 H81C 109.5 . .
C4 C82 C24 120.6(9) . .
C4 C82 H82A 119.7 . .
C24 C82 H82A 119.7 . .
N6 C83 C29 121.6(10) . .
N6 C83 H83A 119.2 . .
C29 C83 H83A 119.2 . .
C61 C125 C64 115.7(9) . .
C61 C125 C33 114.1(7) . .
C64 C125 C33 105.5(7) . .
C61 C125 H12A 107.0 . .
C64 C125 H12A 107.0 . .
C33 C125 H12A 107.0 . .

loop_
_geom_bond_atom_site_label_1
_geom_bond_atom_site_label_2
_geom_bond_distance
_geom_bond_site_symmetry_2
Cd1 O25 2.217(8) 2_547
Cd1 O15 2.293(6) .
Cd1 N2 2.294(7) .
Cd1 O11 2.327(6) 2_447
Cd1 N5 2.383(7) 1_536
Cd1 O7 2.383(6) 2_447
Cd1 C41 2.663(9) 2_447
Cd2 O21 2.180(8) .
Cd2 O14 2.304(6) 2_467
Cd2 O1 2.305(5) 2_467
Cd2 N6 2.311(7) .
Cd2 O9 2.359(6) .
Cd2 O8 2.377(6) .
Cd2 C68 2.625(9) 2_467
Cd2 C61 2.756(8) .
Cd3 O30 2.296(6) 2_537
Cd3 O2 2.319(5) 2_537
Cd3 O26 2.326(8) 2_547
Cd3 N3 2.333(7) 1_536
Cd3 O15 2.384(6) .
Cd3 O5 2.423(6) .
Cd3 C63 2.663(9) 2_537
Cd4 O20 2.256(10) .
Cd4 N1 2.294(7) .
Cd4 O8 2.308(6) .
Cd4 O6 2.310(6) .
Cd4 N4 2.383(7) .
Cd4 O10 2.388(6) .
Cd4 C1 2.713(8) .
O1 C68 1.250(11) .
O1 Cd2 2.305(5) 2_437
O2 C63 1.268(10) .
O2 Cd3 2.319(5) 2_567
O5 C2 1.220(10) .
O6 C1 1.241(11) .
O7 C41 1.253(11) .
O7 Cd1 2.383(6) 2_457
O8 C61 1.258(10) .
O9 C61 1.265(10) .
O10 C1 1.252(10) .
O11 C41 1.269(12) .
O11 Cd1 2.327(6) 2_457
O14 C68 1.246(11) .
O14 Cd2 2.304(6) 2_437
O15 C2 1.301(10) .
O20 C46 1.369(18) .
O21 C46 1.09(2) .
O25 C54 1.163(11) .
O25 Cd1 2.217(8) 2_557
O26 C54 1.229(12) .
O26 Cd3 2.326(8) 2_557
O30 C63 1.233(10) .
O30 Cd3 2.296(6) 2_567
N1 C76 1.307(9) .
N1 C14 1.349(12) .
N2 C18 1.316(10) .
N2 C4 1.323(12) .
N3 C35 1.309(11) .
N3 C20 1.318(10) .
N3 Cd3 2.333(7) 1_574
N4 C27 1.311(11) .
N4 C34 1.341(10) .
N5 C16 1.314(11) .
N5 C77 1.324(12) .
N5 Cd1 2.383(7) 1_574
N6 C83 1.306(10) .
N6 C72 1.319(10) .
C1 C56 1.490(12) .
C2 C23 1.528(10) .
C3 C34 1.361(13) .
C3 C80 1.363(13) .
C3 H3A 0.9300 .
C4 C82 1.380(12) .
C4 H4A 0.9300 .
C5 C32 1.528(12) .
C5 H5A 0.9600 .
C5 H5B 0.9600 .
C5 H5C 0.9600 .
C6 C33 1.540(12) .
C6 H6A 0.9600 .
C6 H6B 0.9600 .
C6 H6C 0.9600 .
C7 C16 1.362(13) .
C7 C8 1.363(13) .
C7 H7A 0.9300 .
C8 C75 1.378(12) .
C8 C26 1.515(13) .
C9 C80 1.408(12) .
C9 C27 1.411(12) .
C9 H9A 0.9300 .
C10 C12 1.359(12) .
C10 C29 1.386(13) .
C10 C19 1.482(13) .
C11 C70 1.510(14) .
C11 C68 1.548(11) .
C11 C32 1.562(11) .
C11 H11A 0.9800 .
C12 C72 1.400(12) .
C12 H12B 0.9300 .
C13 C74 1.358(12) .
C13 C35 1.402(12) .
C13 H13A 0.9300 .
C14 C31 1.367(12) .
C14 H14A 0.9300 .
C15 C76 1.382(12) .
C15 C28 1.386(11) .
C15 H15A 0.9300 .
C16 H16A 0.9300 .
C17 C20 1.369(13) .
C17 C74 1.398(13) .
C17 H17A 0.9300 .
C18 C36 1.382(12) .
C18 H18A 0.9300 .
C19 C26 1.229(13) .
C19 H19A 0.9300 .
C20 H20A 0.9300 .
C21 C63 1.520(12) .
C21 C62 1.526(10) .
C21 C33 1.553(11) .
C21 C65 1.607(14) .
C22 C32 1.521(10) .
C22 H22A 0.9600 .
C22 H22B 0.9600 .
C22 H22C 0.9600 .
C23 C67 1.535(9) .
C23 C69 1.552(12) .
C23 C32 1.554(11) .
C24 C36 1.373(11) .
C24 C82 1.381(11) .
C24 C38 1.478(11) .
C26 H26A 0.9300 .
C27 H27A 0.9300 .
C28 C31 1.386(11) .
C28 C39 1.435(11) .
C29 C83 1.406(13) .
C29 H29A 0.9300 .
C30 C37 1.272(13) .
C30 C74 1.471(13) .
C30 H30A 0.9300 .
C31 H31A 0.9300 .
C33 C60 1.514(10) .
C33 C125 1.569(11) .
C34 H34A 0.9300 .
C35 H35A 0.9300 .
C36 H36A 0.9300 .
C37 C80 1.496(13) .
C37 H37A 0.9300 .
C38 C39 1.308(8) .
C38 H38A 0.9300 .
C39 H39A 0.9300 .
C41 C47 1.546(12) .
C41 Cd1 2.663(9) 2_457
C42 C43 1.429(14) .
C42 C47 1.696(16) .
C42 H42A 0.9700 .
C42 H42B 0.9700 .
C43 C49 1.644(15) .
C43 H43A 0.9700 .
C43 H43B 0.9700 .
C44 C48 1.482(15) .
C44 H44A 0.9600 .
C44 H44B 0.9600 .
C44 H44C 0.9600 .
C45 C48 1.610(18) .
C45 H45A 0.9600 .
C45 H45B 0.9600 .
C45 H45C 0.9600 .
C46 C49 1.468(15) .
C47 C48 1.453(13) .
C47 H47A 0.9800 .
C48 C49 1.502(14) .
C49 C81 1.543(14) .
C50 C56 1.545(13) .
C50 H50A 0.9600 .
C50 H50B 0.9600 .
C50 H50C 0.9600 .
C51 C56 1.432(15) .
C51 C52 1.613(14) .
C51 H51A 0.9700 .
C51 H51B 0.9700 .
C52 C57 1.465(13) .
C52 H52A 0.9700 .
C52 H52B 0.9700 .
C53 C58 1.552(13) .
C53 H53A 0.9600 .
C53 H53B 0.9600 .
C53 H53C 0.9600 .
C54 C57 1.529(13) .
C55 C58 1.495(12) .
C55 H55A 0.9600 .
C55 H55B 0.9600 .
C55 H55C 0.9600 .
C56 C58 1.554(12) .
C57 C58 1.546(12) .
C57 H57A 0.9800 .
C60 H60A 0.9600 .
C60 H60B 0.9600 .
C60 H60C 0.9600 .
C61 C125 1.483(10) .
C62 H62A 0.9600 .
C62 H62B 0.9600 .
C62 H62C 0.9600 .
C63 Cd3 2.663(9) 2_567
C64 C65 1.504(13) .
C64 C125 1.507(14) .
C64 H64A 0.9700 .
C64 H64B 0.9700 .
C65 H65A 0.9700 .
C65 H65B 0.9700 .
C67 H67A 0.9600 .
C67 H67B 0.9600 .
C67 H67C 0.9600 .
C68 Cd2 2.625(9) 2_437
C69 C70 1.528(11) .
C69 H69A 0.9700 .
C69 H69B 0.9700 .
C70 H70A 0.9700 .
C70 H70B 0.9700 .
C72 H72A 0.9300 .
C75 C77 1.397(13) .
C75 H75A 0.9300 .
C76 H76A 0.9300 .
C77 H77A 0.9300 .
C81 H81A 0.9600 .
C81 H81B 0.9600 .
C81 H81C 0.9600 .
C82 H82A 0.9300 .
C83 H83A 0.9300 .
C125 H12A 0.9800 .
